data_1564716
loop_
_publ_author_name
'Aldridge, Simon'
'McManus, Caitil\'in'
'Hicks, Jamie'
'Goicoechea, Jose M.'
'Cui, Xianlu'
'Zhao, Lili'
'Frenking, Gernot'

_publ_section_title
;
 Coinage metal aluminyl complexes: probing regiochemistry and mechanism in
 the insertion and reduction of carbon dioxide
;
_journal_name_full 'Chemical Science'
_journal_paper_doi 10.1039/D1SC04676D
_journal_year 2021
_chemical_formula_moiety 'C72 H111 Al Cu N4 O P, C6 H6'
_chemical_formula_sum 'C78 H117 Al Cu N4 O P'
_chemical_formula_weight 1248.24
_space_group_crystal_system monoclinic
_space_group_IT_number 14
_space_group_name_Hall '-P 2yn'
_space_group_name_H-M_alt 'P 1 21/n 1'
_atom_sites_solution_hydrogens geom
_atom_sites_solution_primary dual
_audit_creation_date 2019-08-26
_audit_creation_method
;
Olex2 1.2
(compiled 2018.05.29 svn.r3508 for OlexSys, GUI svn.r5506)
;
_audit_update_record
;
2021-05-24 deposited with the CCDC.	2021-09-16 downloaded from the CCDC.
;
_cell_angle_alpha 90
_cell_angle_beta 98.787(4)
_cell_angle_gamma 90
_cell_formula_units_Z 4
_cell_length_a 12.6572(4)
_cell_length_b 19.3809(6)
_cell_length_c 30.2695(12)
_cell_measurement_reflns_used 6251
_cell_measurement_temperature 150.0(2)
_cell_measurement_theta_max 75.8600
_cell_measurement_theta_min 3.6120
_cell_volume 7338.2(4)
_computing_cell_refinement 'CrysAlisPro 1.171.39.46 (Rigaku OD, 2018)'
_computing_data_collection 'CrysAlisPro 1.171.39.46 (Rigaku OD, 2018)'
_computing_data_reduction 'CrysAlisPro 1.171.39.46 (Rigaku OD, 2018)'
_computing_molecular_graphics 'Olex2 (Dolomanov et al., 2009)'
_computing_publication_material 'Olex2 (Dolomanov et al., 2009)'
_computing_structure_refinement 'ShelXL (Sheldrick, 2015)'
_computing_structure_solution 'ShelXT (Sheldrick, 2015)'
_diffrn_ambient_environment N~2~
_diffrn_ambient_temperature 150.0(2)
_diffrn_detector 'CCD plate'
_diffrn_detector_area_resol_mean 10.4102
_diffrn_detector_type Atlas
_diffrn_measured_fraction_theta_full 0.999
_diffrn_measured_fraction_theta_max 0.985
_diffrn_measurement_details
;
List of Runs (angles in degrees, time in seconds):

  # Type    Start    End  Width  t~exp~   \w     \q     \k     \f   Frames
#--------------------------------------------------------------------------
  1  \w    -65.00  36.00   1.00   25.00    --  -42.66  19.00  60.00  101
  2  \w   -128.00 -84.00   1.00   25.00    --  -42.66 178.00-120.00   44
  3  \w    -36.00 -10.00   1.00   25.00    --  -42.66  38.00-180.00   26
  4  \w    -43.00  30.00   1.00   25.00    --  -42.66  38.00 120.00   73
  5  \w     56.00  93.00   1.00   55.00    --  111.00 -61.00 -30.00   37
  6  \w     32.00  57.00   1.00   55.00    --  111.00 -15.00 -90.00   25
  7  \w     47.00  90.00   1.00   55.00    --  111.00 -30.00 -30.00   43
  8  \w     34.00 110.00   1.00   55.00    --  111.00 -95.00 150.00   76
  9  \w     50.00 118.00   1.00   55.00    --  111.00-125.00 -30.00   68
 10  \w     92.00 143.00   1.00   55.00    --  111.00  45.00  90.00   51
 11  \w     41.00  70.00   1.00   55.00    --  111.00 -45.00-180.00   29
 12  \w     98.00 135.00   1.00   55.00    --  111.00 -61.00 -30.00   37
 13  \w    142.00 172.00   1.00   55.00    --  111.00  30.00 -30.00   30
 14  \w     92.00 153.00   1.00   55.00    --  111.00  45.00 120.00   61
 15  \w     94.00 121.00   1.00   55.00    --  111.00-133.00 -60.00   27
 16  \w     80.00 135.00   1.00   55.00    --  111.00 -15.00 -90.00   55
 17  \w     38.00  75.00   1.00   55.00    --  111.00 -30.00 120.00   37
 18  \w     40.00 138.00   1.00   55.00    --  111.00 -77.00 150.00   98
;
_diffrn_measurement_device 'four-circle diffractometer'
_diffrn_measurement_device_type 'SuperNova, Dual, Cu at home/near, Atlas'
_diffrn_measurement_method '\w scans'
_diffrn_orient_matrix_type 'CrysAlisPro convention (1999,Acta A55,543-557)'
_diffrn_orient_matrix_UB_11 -0.0720484000
_diffrn_orient_matrix_UB_12 -0.0015465000
_diffrn_orient_matrix_UB_13 -0.0458523000
_diffrn_orient_matrix_UB_21 -0.0996761000
_diffrn_orient_matrix_UB_22 -0.0039270000
_diffrn_orient_matrix_UB_23 0.0234499000
_diffrn_orient_matrix_UB_31 -0.0062236000
_diffrn_orient_matrix_UB_32 0.0793735000
_diffrn_orient_matrix_UB_33 0.0002621000
_diffrn_radiation_monochromator mirror
_diffrn_radiation_probe x-ray
_diffrn_radiation_type CuK\a
_diffrn_radiation_wavelength 1.54184
_diffrn_reflns_av_R_equivalents 0.0779
_diffrn_reflns_av_unetI/netI 0.0921
_diffrn_reflns_Laue_measured_fraction_full 0.999
_diffrn_reflns_Laue_measured_fraction_max 0.985
_diffrn_reflns_limit_h_max 15
_diffrn_reflns_limit_h_min -15
_diffrn_reflns_limit_k_max 24
_diffrn_reflns_limit_k_min -15
_diffrn_reflns_limit_l_max 37
_diffrn_reflns_limit_l_min -37
_diffrn_reflns_number 41242
_diffrn_reflns_point_group_measured_fraction_full 0.999
_diffrn_reflns_point_group_measured_fraction_max 0.985
_diffrn_reflns_theta_full 67.684
_diffrn_reflns_theta_max 76.407
_diffrn_reflns_theta_min 3.616
_diffrn_source 'micro-focus sealed X-ray tube'
_diffrn_source_type 'SuperNova (Cu) X-ray Source'
_exptl_absorpt_coefficient_mu 1.071
_exptl_absorpt_correction_T_max 1.00000
_exptl_absorpt_correction_T_min 0.86629
_exptl_absorpt_correction_type multi-scan
_exptl_absorpt_process_details
;
CrysAlisPro 1.171.39.46 (Rigaku Oxford Diffraction, 2018)
Empirical absorption correction using spherical harmonics,
 implemented in SCALE3 ABSPACK scaling algorithm.
;
_exptl_crystal_colour colourless
_exptl_crystal_colour_primary colourless
_exptl_crystal_density_diffrn 1.130
_exptl_crystal_description plank
_exptl_crystal_F_000 2712
_exptl_crystal_size_max 0.2
_exptl_crystal_size_mid 0.04
_exptl_crystal_size_min 0.02
_refine_diff_density_max 0.802
_refine_diff_density_min -0.425
_refine_diff_density_rms 0.066
_refine_ls_extinction_method none
_refine_ls_goodness_of_fit_ref 1.031
_refine_ls_hydrogen_treatment constr
_refine_ls_matrix_type full
_refine_ls_number_parameters 949
_refine_ls_number_reflns 15157
_refine_ls_number_restraints 372
_refine_ls_restrained_S_all 1.024
_refine_ls_R_factor_all 0.1236
_refine_ls_R_factor_gt 0.0790
_refine_ls_shift/su_max 0.000
_refine_ls_shift/su_mean 0.000
_refine_ls_structure_factor_coef Fsqd
_refine_ls_weighting_details 'w=1/[\s^2^(Fo^2^)+(0.0657P)^2^+9.9856P] where P=(Fo^2^+2Fc^2^)/3'
_refine_ls_weighting_scheme calc
_refine_ls_wR_factor_gt 0.1856
_refine_ls_wR_factor_ref 0.2153
_reflns_Friedel_coverage 0.000
_reflns_number_gt 9591
_reflns_number_total 15157
_reflns_threshold_expression 'I > 2\s(I)'
_cod_data_source_file d1sc04676d2.cif
_cod_data_source_block 5-Cu
_cod_database_code 1564716
_publcif_datablock.id {8611d99c-9c01-4445-b9e7-6b3c1792dddd}

_shelx_shelxl_version_number 2018/3
_chemical_oxdiff_formula 'C50 H40 N2 O2 Cu1 P1 Al1'
_shelx_space_group_comment
;
The symmetry employed for this shelxl refinement is uniquely defined
by the following loop, which should always be used as a source of
symmetry information in preference to the above space-group names.
They are only intended as comments.
;
_shelx_estimated_absorpt_t_max 0.979
_shelx_estimated_absorpt_t_min 0.814
_reflns_odcompleteness_completeness 99.66
_reflns_odcompleteness_iscentric 1
_reflns_odcompleteness_theta 74.33
_olex2_refinement_description
;
1. Fixed Uiso
 At 1.2 times of:
  All C(H) groups, All C(H,H) groups
 At 1.5 times of:
  All C(H,H,H) groups
2. Restrained distances
 C68A-C65A = C67A-C65A = C66A-C65A = C63A-C61A = C64A-C61A = C62A-C61A = C72A-
 C69A = C71A-C69A = C70A-C69A
 1.53 with sigma of 0.008
 C61-C63
 1.53 with sigma of 0.008
 C61-C64
 1.53 with sigma of 0.008
 C62-C61
 1.53 with sigma of 0.008
 C66-C65 = C67-C65 = C68-C65
 1.53 with sigma of 0.008
 C68A-C66A
 2.5 with sigma of 0.008
 C66A-C67A
 2.5 with sigma of 0.008
 C67A-C68A
 2.5 with sigma of 0.008
 C64A-C63A
 2.5 with sigma of 0.008
 C63A-C62A
 2.5 with sigma of 0.008
 C62A-C64A
 2.5 with sigma of 0.008
 C72A-C71A
 2.5 with sigma of 0.008
 C71A-C70A
 2.5 with sigma of 0.008
 C70A-C72A
 2.5 with sigma of 0.008
 C63-C62
 2.5 with sigma of 0.008
 C62-C64
 2.5 with sigma of 0.008
 C64-C63
 2.5 with sigma of 0.008
 C66-C67
 2.5 with sigma of 0.008
 C67-C68
 2.5 with sigma of 0.008
 C68-C66
 2.5 with sigma of 0.008
3. Uiso/Uaniso restraints and constraints
C23A \\sim C21A \\sim C22A: within 2A with sigma of 0.005 and sigma for
terminal atoms of 0.01
C63A \\sim C61A \\sim C64A \\sim C62A \\sim C69A \\sim C72A \\sim C70A \\sim
C71A \\sim C66A \\sim C65A \\sim C68A \\sim C67A: within 4A with sigma of 0.005
and sigma for terminal atoms of 0.01
C21 \\sim C20 \\sim C22 \\sim C23: within 2A with sigma of 0.005 and sigma for
terminal atoms of 0.01
C69 \\sim C70 \\sim C71 \\sim C72: within 2A with sigma of 0.005 and sigma for
terminal atoms of 0.01
C68 \\sim C65 \\sim C66 \\sim C67: within 2A with sigma of 0.005 and sigma for
terminal atoms of 0.01
C20 \\sim C23A \\sim C21A \\sim C22A: within 3A with sigma of 0.005 and sigma
for terminal atoms of 0.01
4. Others
 Sof(C63A)=Sof(H63D)=Sof(H63E)=Sof(H63F)=Sof(C61A)=Sof(C64A)=Sof(H64D)=
 Sof(H64E)=Sof(H64F)=Sof(C62A)=Sof(H62D)=Sof(H62E)=Sof(H62F)=Sof(C69A)=
 Sof(C72A)=Sof(H72D)=Sof(H72E)=Sof(H72F)=Sof(C70A)=Sof(H70D)=Sof(H70E)=
 Sof(H70F)=Sof(C71A)=Sof(H71D)=Sof(H71E)=Sof(H71F)=Sof(C66A)=Sof(H66D)=
 Sof(H66E)=Sof(H66F)=Sof(C65A)=Sof(C68A)=Sof(H68D)=Sof(H68E)=Sof(H68F)=
 Sof(C67A)=Sof(H67D)=Sof(H67E)=Sof(H67F)=1-FVAR(1)
 Sof(C64)=Sof(H64A)=Sof(H64B)=Sof(H64C)=Sof(C62)=Sof(H62A)=Sof(H62B)=Sof(H62C)=
 Sof(C61)=Sof(C67)=Sof(H67A)=Sof(H67B)=Sof(H67C)=Sof(C68)=Sof(H68A)=Sof(H68B)=
 Sof(H68C)=Sof(C71)=Sof(H71A)=Sof(H71B)=Sof(H71C)=Sof(C70)=Sof(H70A)=Sof(H70B)=
 Sof(H70C)=Sof(C69)=Sof(C72)=Sof(H72A)=Sof(H72B)=Sof(H72C)=Sof(C66)=Sof(H66A)=
 Sof(H66B)=Sof(H66C)=Sof(C65)=Sof(C63)=Sof(H63A)=Sof(H63B)=Sof(H63C)=FVAR(1)
 Sof(C22A)=Sof(H22D)=Sof(H22E)=Sof(H22F)=Sof(C23A)=Sof(H23D)=Sof(H23E)=
 Sof(H23F)=Sof(C21A)=Sof(H21D)=Sof(H21E)=Sof(H21F)=1-FVAR(2)
 Sof(C22)=Sof(H22A)=Sof(H22B)=Sof(H22C)=Sof(C21)=Sof(H21A)=Sof(H21B)=Sof(H21C)=
 Sof(C23)=Sof(H23A)=Sof(H23B)=Sof(H23C)=FVAR(2)
5.a Ternary CH refined with riding coordinates:
 C55(H55), C49(H49), C30(H30), C33(H33), C42(H42), C45(H45)
5.b Secondary CH2 refined with riding coordinates:
 C56(H56A,H56B), C60(H60A,H60B), C58(H58A,H58B), C59(H59A,H59B), C57(H57A,
 H57B), C54(H54A,H54B), C52(H52A,H52B), C50(H50A,H50B), C51(H51A,H51B),
 C53(H53A,H53B)
5.c Aromatic/amide H refined with riding coordinates:
 C17(H17), C3(H3), C5(H5), C19(H19), C26(H26), C28(H28), C27(H27), C38(H38),
 C40(H40), C39(H39), C202(H202), C201(H201), C203(H203), C200(H200), C204(H204),
  C205(H205)
5.d Idealised Me refined as rotating group:
 C12(H12A,H12B,H12C), C13(H13A,H13B,H13C), C31(H31A,H31B,H31C), C32(H32A,H32B,
 H32C), C47(H47A,H47B,H47C), C44(H44A,H44B,H44C), C43(H43A,H43B,H43C), C35(H35A,
 H35B,H35C), C8(H8A,H8B,H8C), C64(H64A,H64B,H64C), C62(H62A,H62B,H62C),
 C46(H46A,H46B,H46C), C34(H34A,H34B,H34C), C10(H10A,H10B,H10C), C67(H67A,H67B,
 H67C), C22(H22A,H22B,H22C), C9(H9A,H9B,H9C), C68(H68A,H68B,H68C), C71(H71A,
 H71B,H71C), C21(H21A,H21B,H21C), C23(H23A,H23B,H23C), C70(H70A,H70B,H70C),
 C72(H72A,H72B,H72C), C66(H66A,H66B,H66C), C63(H63A,H63B,H63C), C22A(H22D,H22E,
 H22F), C23A(H23D,H23E,H23F), C21A(H21D,H21E,H21F), C63A(H63D,H63E,H63F),
 C64A(H64D,H64E,H64F), C62A(H62D,H62E,H62F), C72A(H72D,H72E,H72F), C70A(H70D,
 H70E,H70F), C71A(H71D,H71E,H71F), C66A(H66D,H66E,H66F), C68A(H68D,H68E,H68F),
 C67A(H67D,H67E,H67F)
;
_olex2_submission_special_instructions 'No special instructions were received'
_oxdiff_exptl_absorpt_empirical_details
;
Empirical correction (ABSPACK) includes:
- Absorption correction using spherical harmonics
- Frame scaling
;
_oxdiff_exptl_absorpt_empirical_full_max 1.237
_oxdiff_exptl_absorpt_empirical_full_min 0.754
_publcif_funding_html
;
;

loop_
_space_group_symop_operation_xyz
'x, y, z'
'-x+1/2, y+1/2, -z+1/2'
'-x, -y, -z'
'x-1/2, -y-1/2, z-1/2'

loop_
_atom_site_label
_atom_site_type_symbol
_atom_site_fract_x
_atom_site_fract_y
_atom_site_fract_z
_atom_site_U_iso_or_equiv
_atom_site_adp_type
_atom_site_occupancy
_atom_site_site_symmetry_order
_atom_site_calc_flag
_atom_site_refinement_flags_posn
_atom_site_refinement_flags_adp
_atom_site_refinement_flags_occupancy
_atom_site_disorder_assembly
_atom_site_disorder_group
Cu1 Cu 0.54160(5) 0.32831(3) 0.16025(2) 0.04202(17) Uani 1 1 d . . . . .
Al1 Al 0.48537(8) 0.31206(5) 0.29674(4) 0.0294(2) Uani 1 1 d . . . . .
P1 P 0.57420(10) 0.33872(8) 0.09068(4) 0.0554(3) Uani 1 1 d . . . . .
O1 O 0.35646(18) 0.27734(12) 0.32142(8) 0.0271(5) Uani 1 1 d . . . . .
N1 N 0.5449(2) 0.22960(15) 0.32685(11) 0.0304(6) Uani 1 1 d . . . . .
N2 N 0.4437(2) 0.39551(15) 0.32441(11) 0.0301(6) Uani 1 1 d . . . . .
N4 N 0.5846(2) 0.33690(16) 0.25794(11) 0.0346(7) Uani 1 1 d . . . . .
N3 N 0.4243(2) 0.29874(16) 0.23525(11) 0.0316(6) Uani 1 1 d . . . . .
C1 C 0.3712(3) 0.21527(17) 0.34459(12) 0.0266(7) Uani 1 1 d . . . . .
C15 C 0.3040(3) 0.32672(18) 0.34362(11) 0.0263(7) Uani 1 1 d . . . . .
C16 C 0.3511(3) 0.39189(19) 0.34369(12) 0.0297(7) Uani 1 1 d . . . . .
C6 C 0.2913(3) 0.18844(18) 0.36509(12) 0.0283(7) Uani 1 1 d . . . . .
C2 C 0.4738(3) 0.18853(18) 0.34568(13) 0.0293(7) Uani 1 1 d . . . . .
C14 C 0.2204(3) 0.30771(19) 0.36467(12) 0.0293(7) Uani 1 1 d . . . . .
C17 C 0.2980(3) 0.44401(19) 0.36393(13) 0.0340(8) Uani 1 1 d . . . . .
H17 H 0.321901 0.489326 0.363301 0.041 Uiso 1 1 calc R . . . .
C24 C 0.4916(3) 0.4629(2) 0.32399(14) 0.0350(8) Uani 1 1 d . . . . .
C11 C 0.1888(3) 0.2309(2) 0.36368(13) 0.0316(8) Uani 1 1 d . . . . .
C48 C 0.5140(3) 0.32064(19) 0.22177(13) 0.0336(8) Uani 1 1 d . . . . .
C3 C 0.4913(3) 0.1243(2) 0.36725(14) 0.0360(8) Uani 1 1 d . . . . .
H3 H 0.557346 0.102842 0.368494 0.043 Uiso 1 1 calc R . . . .
C5 C 0.3127(3) 0.1244(2) 0.38633(13) 0.0347(8) Uani 1 1 d . . . . .
H5 H 0.260486 0.103221 0.400184 0.042 Uiso 1 1 calc R . . . .
C18 C 0.2103(3) 0.4290(2) 0.38490(13) 0.0364(9) Uani 1 1 d . . . . .
C25 C 0.4684(3) 0.50431(19) 0.28541(14) 0.0357(8) Uani 1 1 d . . . . .
C55 C 0.3306(3) 0.2804(2) 0.20389(13) 0.0351(8) Uani 1 1 d . . . . .
H55 H 0.347202 0.288290 0.173715 0.042 Uiso 1 1 calc R . . . .
C29 C 0.5614(3) 0.4873(2) 0.36107(16) 0.0434(10) Uani 1 1 d . . . . .
C19 C 0.1722(3) 0.3611(2) 0.38597(13) 0.0345(8) Uani 1 1 d . . . . .
H19 H 0.114881 0.351401 0.400831 0.041 Uiso 1 1 calc R . . . .
C4 C 0.4110(3) 0.0923(2) 0.38685(14) 0.0365(8) Uani 1 1 d . . . . .
C56 C 0.2986(3) 0.2042(2) 0.20701(15) 0.0411(9) Uani 1 1 d . . . . .
H56A H 0.357306 0.175329 0.200944 0.049 Uiso 1 1 calc R . . . .
H56B H 0.286092 0.194504 0.237212 0.049 Uiso 1 1 calc R . . . .
C49 C 0.6898(3) 0.3643(2) 0.25491(15) 0.0395(9) Uani 1 1 d . . . . .
H49 H 0.681973 0.399460 0.231397 0.047 Uiso 1 1 calc R . . . .
C36 C 0.6457(3) 0.19629(19) 0.32402(15) 0.0365(9) Uani 1 1 d . . . . .
C30 C 0.3886(3) 0.4818(2) 0.24540(15) 0.0394(9) Uani 1 1 d . . . . .
H30 H 0.376273 0.432283 0.248734 0.047 Uiso 1 1 calc R . . . .
C12 C 0.1153(3) 0.2155(2) 0.31936(15) 0.0393(9) Uani 1 1 d . . . . .
H12A H 0.151511 0.227196 0.294745 0.059 Uiso 1 1 calc GR . . . .
H12B H 0.051050 0.242330 0.317736 0.059 Uiso 1 1 calc GR . . . .
H12C H 0.097448 0.167309 0.317991 0.059 Uiso 1 1 calc GR . . . .
C13 C 0.1307(3) 0.2123(2) 0.40282(15) 0.0436(10) Uani 1 1 d . . . . .
H13A H 0.108389 0.164940 0.400273 0.065 Uiso 1 1 calc GR . . . .
H13B H 0.069112 0.241427 0.402293 0.065 Uiso 1 1 calc GR . . . .
H13C H 0.177987 0.218883 0.430452 0.065 Uiso 1 1 calc GR . . . .
C60 C 0.2352(3) 0.3262(2) 0.20966(15) 0.0400(9) Uani 1 1 d . . . . .
H60A H 0.253388 0.373942 0.204793 0.048 Uiso 1 1 calc R . . . .
H60B H 0.220960 0.322122 0.240148 0.048 Uiso 1 1 calc R . . . .
C58 C 0.1058(3) 0.2319(2) 0.18102(15) 0.0448(10) Uani 1 1 d . . . . .
H58A H 0.045029 0.220879 0.158539 0.054 Uiso 1 1 calc R . . . .
H58B H 0.085734 0.223008 0.210165 0.054 Uiso 1 1 calc R . . . .
C59 C 0.1337(3) 0.3075(2) 0.17751(16) 0.0449(10) Uani 1 1 d . . . . .
H59A H 0.074657 0.335431 0.184291 0.054 Uiso 1 1 calc R . . . .
H59B H 0.144183 0.317651 0.147111 0.054 Uiso 1 1 calc R . . . .
C37 C 0.6526(3) 0.1486(2) 0.28992(17) 0.0441(10) Uani 1 1 d . . . . .
C41 C 0.7349(3) 0.2096(2) 0.35674(17) 0.0438(10) Uani 1 1 d . . . . .
C31 C 0.2810(4) 0.5184(3) 0.24538(17) 0.0507(11) Uani 1 1 d . . . . .
H31A H 0.256063 0.510047 0.273301 0.076 Uiso 1 1 calc GR . . . .
H31B H 0.229797 0.500831 0.221327 0.076 Uiso 1 1 calc GR . . . .
H31C H 0.289910 0.567066 0.241496 0.076 Uiso 1 1 calc GR . . . .
C33 C 0.5896(4) 0.4453(3) 0.40403(18) 0.0565(12) Uani 1 1 d . . . . .
H33 H 0.571701 0.397011 0.396818 0.068 Uiso 1 1 calc R . . . .
C42 C 0.5597(4) 0.1350(2) 0.25315(17) 0.0487(11) Uani 1 1 d . . . . .
H42 H 0.506945 0.171630 0.254670 0.058 Uiso 1 1 calc R . . . .
C26 C 0.5179(4) 0.5689(2) 0.28442(17) 0.0446(10) Uani 1 1 d . . . . .
H26 H 0.503761 0.596079 0.258897 0.054 Uiso 1 1 calc R . . . .
C20 C 0.1565(4) 0.4879(2) 0.40788(16) 0.0482(10) Uani 1 1 d . U . . .
C57 C 0.1993(4) 0.1861(2) 0.17456(16) 0.0480(10) Uani 1 1 d . . . . .
H57A H 0.180538 0.138257 0.178869 0.058 Uiso 1 1 calc R . . . .
H57B H 0.213986 0.191024 0.144198 0.058 Uiso 1 1 calc R . . . .
C45 C 0.7314(3) 0.2614(3) 0.39432(17) 0.0492(11) Uani 1 1 d . . . . .
H45 H 0.685454 0.299582 0.381831 0.059 Uiso 1 1 calc R . . . .
C28 C 0.6074(3) 0.5523(2) 0.35853(18) 0.0505(11) Uani 1 1 d . . . . .
H28 H 0.653191 0.569132 0.383131 0.061 Uiso 1 1 calc R . . . .
C27 C 0.5867(4) 0.5923(2) 0.32054(19) 0.0522(12) Uani 1 1 d . . . . .
H27 H 0.619453 0.635116 0.319475 0.063 Uiso 1 1 calc R . . . .
C38 C 0.7478(4) 0.1135(3) 0.2892(2) 0.0581(13) Uani 1 1 d . . . . .
H38 H 0.752944 0.081965 0.266424 0.070 Uiso 1 1 calc R . . . .
C32 C 0.4288(4) 0.4919(2) 0.20074(16) 0.0505(11) Uani 1 1 d . . . . .
H32A H 0.428456 0.540198 0.193622 0.076 Uiso 1 1 calc GR . . . .
H32B H 0.382808 0.467653 0.177708 0.076 Uiso 1 1 calc GR . . . .
H32C H 0.500213 0.474275 0.202826 0.076 Uiso 1 1 calc GR . . . .
C7 C 0.4360(4) 0.0213(2) 0.40927(17) 0.0507(11) Uani 1 1 d . . . . .
C54 C 0.7371(3) 0.3988(3) 0.29869(18) 0.0520(12) Uani 1 1 d . . . . .
H54A H 0.740613 0.365482 0.322790 0.062 Uiso 1 1 calc R . . . .
H54B H 0.690488 0.436073 0.305000 0.062 Uiso 1 1 calc R . . . .
C47 C 0.8405(4) 0.2925(3) 0.41262(19) 0.0554(12) Uani 1 1 d . . . . .
H47A H 0.887663 0.256635 0.425603 0.083 Uiso 1 1 calc GR . . . .
H47B H 0.832201 0.326290 0.435019 0.083 Uiso 1 1 calc GR . . . .
H47C H 0.870198 0.314039 0.388721 0.083 Uiso 1 1 calc GR . . . .
C52 C 0.9237(4) 0.3727(3) 0.2843(2) 0.0655(15) Uani 1 1 d . . . . .
H52A H 0.991856 0.393601 0.281270 0.079 Uiso 1 1 calc R . . . .
H52B H 0.936244 0.338496 0.307937 0.079 Uiso 1 1 calc R . . . .
C40 C 0.8288(3) 0.1732(3) 0.3545(2) 0.0592(14) Uani 1 1 d . . . . .
H40 H 0.888804 0.181860 0.375587 0.071 Uiso 1 1 calc R . . . .
C50 C 0.7672(4) 0.3091(3) 0.2428(2) 0.0572(13) Uani 1 1 d . . . . .
H50A H 0.772026 0.272099 0.264565 0.069 Uiso 1 1 calc R . . . .
H50B H 0.739206 0.289748 0.213763 0.069 Uiso 1 1 calc R . . . .
C39 C 0.8348(4) 0.1248(3) 0.3217(2) 0.0725(18) Uani 1 1 d . . . . .
H39 H 0.897358 0.099683 0.321529 0.087 Uiso 1 1 calc R . . . .
C44 C 0.5048(4) 0.0665(3) 0.25941(19) 0.0590(13) Uani 1 1 d . . . . .
H44A H 0.556846 0.030066 0.262539 0.089 Uiso 1 1 calc GR . . . .
H44B H 0.451627 0.057533 0.233855 0.089 Uiso 1 1 calc GR . . . .
H44C H 0.471268 0.068582 0.285768 0.089 Uiso 1 1 calc GR . . . .
C51 C 0.8788(4) 0.3379(3) 0.2413(2) 0.0674(15) Uani 1 1 d . . . . .
H51A H 0.925922 0.300648 0.235520 0.081 Uiso 1 1 calc R . . . .
H51B H 0.875499 0.370813 0.217004 0.081 Uiso 1 1 calc R . . . .
C43 C 0.5931(5) 0.1385(3) 0.2072(2) 0.0647(14) Uani 1 1 d . . . . .
H43A H 0.625397 0.182500 0.203432 0.097 Uiso 1 1 calc GR . . . .
H43B H 0.531405 0.132771 0.184787 0.097 Uiso 1 1 calc GR . . . .
H43C H 0.643651 0.102476 0.204384 0.097 Uiso 1 1 calc GR . . . .
C202 C 0.5074(5) 0.2115(4) 0.5167(2) 0.0763(17) Uani 1 1 d . . . . .
H202 H 0.535453 0.167049 0.517597 0.092 Uiso 1 1 calc R . . . .
C35 C 0.7085(5) 0.4486(4) 0.4225(2) 0.0758(17) Uani 1 1 d . . . . .
H35A H 0.749295 0.438066 0.399050 0.114 Uiso 1 1 calc GR . . . .
H35B H 0.724814 0.415669 0.446212 0.114 Uiso 1 1 calc GR . . . .
H35C H 0.726347 0.494116 0.433700 0.114 Uiso 1 1 calc GR . . . .
C53 C 0.8492(4) 0.4276(3) 0.2972(2) 0.0691(17) Uani 1 1 d . . . . .
H53A H 0.844516 0.465002 0.275684 0.083 Uiso 1 1 calc R . . . .
H53B H 0.878135 0.446106 0.326282 0.083 Uiso 1 1 calc R . . . .
C8 C 0.5369(4) 0.0269(3) 0.4437(2) 0.0670(16) Uani 1 1 d . . . . .
H8A H 0.594609 0.043741 0.429484 0.101 Uiso 1 1 calc GR . . . .
H8B H 0.555020 -0.017770 0.456340 0.101 Uiso 1 1 calc GR . . . .
H8C H 0.524548 0.058205 0.466940 0.101 Uiso 1 1 calc GR . . . .
C64 C 0.3572(8) 0.3646(5) 0.0706(5) 0.058(3) Uani 0.609(5) 1 d D . P A 1
H64A H 0.358837 0.350343 0.101049 0.087 Uiso 0.609(5) 1 calc GR . P A 1
H64B H 0.289889 0.351877 0.053407 0.087 Uiso 0.609(5) 1 calc GR . P A 1
H64C H 0.365916 0.413751 0.069478 0.087 Uiso 0.609(5) 1 calc GR . P A 1
C201 C 0.4408(5) 0.2338(4) 0.4787(2) 0.0784(19) Uani 1 1 d . . . . .
H201 H 0.423935 0.204886 0.454125 0.094 Uiso 1 1 calc R . . . .
C62 C 0.4490(15) 0.3561(5) 0.0033(3) 0.068(4) Uani 0.609(5) 1 d D . P A 1
H62A H 0.472038 0.403327 0.004525 0.102 Uiso 0.609(5) 1 calc GR . P A 1
H62B H 0.378073 0.353053 -0.013237 0.102 Uiso 0.609(5) 1 calc GR . P A 1
H62C H 0.496876 0.328832 -0.011262 0.102 Uiso 0.609(5) 1 calc GR . P A 1
C46 C 0.6811(4) 0.2310(4) 0.4323(2) 0.0711(16) Uani 1 1 d . . . . .
H46A H 0.607107 0.221154 0.421970 0.107 Uiso 1 1 calc GR . . . .
H46B H 0.686726 0.263457 0.456486 0.107 Uiso 1 1 calc GR . . . .
H46C H 0.717588 0.189181 0.442398 0.107 Uiso 1 1 calc GR . . . .
C203 C 0.5318(6) 0.2535(4) 0.5523(2) 0.084(2) Uani 1 1 d . . . . .
H203 H 0.577676 0.238209 0.577332 0.100 Uiso 1 1 calc R . . . .
C34 C 0.5270(5) 0.4673(4) 0.44026(19) 0.0784(18) Uani 1 1 d . . . . .
H34A H 0.534456 0.516154 0.444880 0.118 Uiso 1 1 calc GR . . . .
H34B H 0.553820 0.443558 0.467511 0.118 Uiso 1 1 calc GR . . . .
H34C H 0.452880 0.456109 0.431436 0.118 Uiso 1 1 calc GR . . . .
C200 C 0.4011(5) 0.2985(4) 0.4782(2) 0.086(2) Uani 1 1 d . . . . .
H200 H 0.358096 0.314747 0.452647 0.103 Uiso 1 1 calc R . . . .
C204 C 0.4890(6) 0.3189(4) 0.5518(2) 0.086(2) Uani 1 1 d . . . . .
H204 H 0.504813 0.347905 0.576385 0.104 Uiso 1 1 calc R . . . .
C10 C 0.3469(5) -0.0044(4) 0.4318(3) 0.124(4) Uani 1 1 d . . . . .
H10A H 0.333510 0.028016 0.454245 0.186 Uiso 1 1 calc GR . . . .
H10B H 0.366163 -0.048211 0.445465 0.186 Uiso 1 1 calc GR . . . .
H10C H 0.283635 -0.009553 0.410086 0.186 Uiso 1 1 calc GR . . . .
C61 C 0.4489(6) 0.3289(4) 0.0510(2) 0.0499(19) Uani 0.609(5) 1 d D . P A 1
C67 C 0.6605(9) 0.2118(6) 0.0995(4) 0.090(4) Uani 0.609(5) 1 d D U P A 1
H67A H 0.665773 0.214770 0.131461 0.135 Uiso 0.609(5) 1 calc GR . P A 1
H67B H 0.711017 0.178534 0.091990 0.135 Uiso 0.609(5) 1 calc GR . P A 1
H67C H 0.589502 0.197875 0.086942 0.135 Uiso 0.609(5) 1 calc GR . P A 1
C205 C 0.4230(6) 0.3401(4) 0.5145(3) 0.094(2) Uani 1 1 d . . . . .
H205 H 0.392512 0.383814 0.513829 0.112 Uiso 1 1 calc R . . . .
C22 C 0.1067(6) 0.5372(4) 0.3713(2) 0.0533(17) Uani 0.708(7) 1 d . U P B 1
H22A H 0.162121 0.558395 0.357656 0.080 Uiso 0.708(7) 1 calc GR . P B 1
H22B H 0.067055 0.572147 0.384162 0.080 Uiso 0.708(7) 1 calc GR . P B 1
H22C H 0.059536 0.512027 0.349173 0.080 Uiso 0.708(7) 1 calc GR . P B 1
C9 C 0.4630(6) -0.0298(3) 0.3735(2) 0.091(2) Uani 1 1 d . . . . .
H9A H 0.399580 -0.039418 0.352692 0.136 Uiso 1 1 calc GR . . . .
H9B H 0.490095 -0.071820 0.387675 0.136 Uiso 1 1 calc GR . . . .
H9C H 0.516066 -0.009783 0.357881 0.136 Uiso 1 1 calc GR . . . .
C68 C 0.7928(7) 0.3072(6) 0.1069(3) 0.090(4) Uani 0.609(5) 1 d D U P A 1
H68A H 0.810227 0.351874 0.096326 0.134 Uiso 0.609(5) 1 calc GR . P A 1
H68B H 0.847862 0.274946 0.102511 0.134 Uiso 0.609(5) 1 calc GR . P A 1
H68C H 0.787465 0.309897 0.138131 0.134 Uiso 0.609(5) 1 calc GR . P A 1
C71 C 0.6951(10) 0.4601(6) 0.1271(4) 0.076(3) Uani 0.609(5) 1 d . U P A 1
H71A H 0.655724 0.460104 0.151800 0.114 Uiso 0.609(5) 1 calc GR . P A 1
H71B H 0.722922 0.505441 0.123405 0.114 Uiso 0.609(5) 1 calc GR . P A 1
H71C H 0.753147 0.427821 0.132840 0.114 Uiso 0.609(5) 1 calc GR . P A 1
C21 C 0.0648(7) 0.4622(4) 0.4318(3) 0.066(2) Uani 0.708(7) 1 d . U P B 1
H21A H 0.010836 0.440731 0.410459 0.100 Uiso 0.708(7) 1 calc GR . P B 1
H21B H 0.034220 0.500607 0.445406 0.100 Uiso 0.708(7) 1 calc GR . P B 1
H21C H 0.092108 0.429343 0.454395 0.100 Uiso 0.708(7) 1 calc GR . P B 1
C23 C 0.2374(7) 0.5248(5) 0.4411(3) 0.073(2) Uani 0.708(7) 1 d . U P B 1
H23A H 0.267591 0.493195 0.463977 0.110 Uiso 0.708(7) 1 calc GR . P B 1
H23B H 0.203272 0.562077 0.454330 0.110 Uiso 0.708(7) 1 calc GR . P B 1
H23C H 0.293158 0.542890 0.426136 0.110 Uiso 0.708(7) 1 calc GR . P B 1
C70 C 0.6739(8) 0.4527(6) 0.0437(3) 0.071(3) Uani 0.609(5) 1 d . U P A 1
H70A H 0.739045 0.426648 0.045857 0.107 Uiso 0.609(5) 1 calc GR . P A 1
H70B H 0.689594 0.500964 0.041937 0.107 Uiso 0.609(5) 1 calc GR . P A 1
H70C H 0.626369 0.438905 0.017385 0.107 Uiso 0.609(5) 1 calc GR . P A 1
C69 C 0.6214(8) 0.4392(5) 0.0847(3) 0.064(2) Uani 0.609(5) 1 d . U P A 1
C72 C 0.5277(9) 0.4876(5) 0.0839(3) 0.068(2) Uani 0.609(5) 1 d . U P A 1
H72A H 0.484624 0.486322 0.054883 0.102 Uiso 0.609(5) 1 calc GR . P A 1
H72B H 0.553438 0.533738 0.090132 0.102 Uiso 0.609(5) 1 calc GR . P A 1
H72C H 0.485467 0.473624 0.106084 0.102 Uiso 0.609(5) 1 calc GR . P A 1
C66 C 0.6951(8) 0.2748(6) 0.0311(2) 0.090(3) Uani 0.609(5) 1 d D U P A 1
H66A H 0.633001 0.251721 0.015876 0.135 Uiso 0.609(5) 1 calc GR . P A 1
H66B H 0.757727 0.248193 0.028379 0.135 Uiso 0.609(5) 1 calc GR . P A 1
H66C H 0.701026 0.319576 0.018098 0.135 Uiso 0.609(5) 1 calc GR . P A 1
C65 C 0.6850(6) 0.2829(5) 0.0806(3) 0.082(3) Uani 0.609(5) 1 d D U P A 1
C63 C 0.4248(9) 0.2512(3) 0.0486(3) 0.076(3) Uani 0.609(5) 1 d D . P A 1
H63A H 0.477884 0.227949 0.034542 0.114 Uiso 0.609(5) 1 calc GR . P A 1
H63B H 0.355465 0.243605 0.031471 0.114 Uiso 0.609(5) 1 calc GR . P A 1
H63C H 0.426090 0.233404 0.078265 0.114 Uiso 0.609(5) 1 calc GR . P A 1
C22A C 0.1990(15) 0.5622(9) 0.3980(6) 0.058(3) Uani 0.292(7) 1 d . U P B 2
H22D H 0.267817 0.569491 0.415606 0.087 Uiso 0.292(7) 1 calc GR . P B 2
H22E H 0.149838 0.596475 0.405461 0.087 Uiso 0.292(7) 1 calc GR . P B 2
H22F H 0.205067 0.565885 0.366826 0.087 Uiso 0.292(7) 1 calc GR . P B 2
C23A C 0.1775(15) 0.4749(10) 0.4584(6) 0.059(3) Uani 0.292(7) 1 d . U P B 2
H23D H 0.151971 0.429780 0.464611 0.088 Uiso 0.292(7) 1 calc GR . P B 2
H23E H 0.140733 0.508989 0.473303 0.088 Uiso 0.292(7) 1 calc GR . P B 2
H23F H 0.252845 0.477664 0.468908 0.088 Uiso 0.292(7) 1 calc GR . P B 2
C21A C 0.0363(14) 0.4910(9) 0.3911(6) 0.059(3) Uani 0.292(7) 1 d . U P B 2
H21D H 0.024253 0.491899 0.358965 0.088 Uiso 0.292(7) 1 calc GR . P B 2
H21E H 0.006964 0.531936 0.402292 0.088 Uiso 0.292(7) 1 calc GR . P B 2
H21F H 0.002210 0.451113 0.401344 0.088 Uiso 0.292(7) 1 calc GR . P B 2
C63A C 0.450(3) 0.3722(11) 0.0040(5) 0.072(3) Uani 0.391(5) 1 d D U P A 2
H63D H 0.520019 0.378668 -0.003809 0.108 Uiso 0.391(5) 1 calc GR . P A 2
H63E H 0.402283 0.406380 -0.010819 0.108 Uiso 0.391(5) 1 calc GR . P A 2
H63F H 0.424261 0.327034 -0.005085 0.108 Uiso 0.391(5) 1 calc GR . P A 2
C61A C 0.4554(11) 0.3796(6) 0.0547(4) 0.070(2) Uani 0.391(5) 1 d D U P A 2
C64A C 0.4628(14) 0.4569(6) 0.0667(5) 0.076(3) Uani 0.391(5) 1 d D U P A 2
H64D H 0.470497 0.462147 0.098617 0.114 Uiso 0.391(5) 1 calc GR . P A 2
H64E H 0.398848 0.479879 0.053093 0.114 Uiso 0.391(5) 1 calc GR . P A 2
H64F H 0.523487 0.476781 0.056013 0.114 Uiso 0.391(5) 1 calc GR . P A 2
C62A C 0.3523(19) 0.3505(10) 0.0685(10) 0.071(3) Uani 0.391(5) 1 d D U P A 2
H62D H 0.346479 0.302280 0.061194 0.106 Uiso 0.391(5) 1 calc GR . P A 2
H62E H 0.291796 0.374665 0.052841 0.106 Uiso 0.391(5) 1 calc GR . P A 2
H62F H 0.354359 0.356250 0.100136 0.106 Uiso 0.391(5) 1 calc GR . P A 2
C69A C 0.7052(10) 0.3744(6) 0.0860(4) 0.071(2) Uani 0.391(5) 1 d D U P A 2
C72A C 0.7135(17) 0.4334(8) 0.1203(5) 0.075(3) Uani 0.391(5) 1 d D U P A 2
H72D H 0.667361 0.470507 0.108571 0.113 Uiso 0.391(5) 1 calc GR . P A 2
H72E H 0.785949 0.449539 0.126170 0.113 Uiso 0.391(5) 1 calc GR . P A 2
H72F H 0.692320 0.416855 0.147526 0.113 Uiso 0.391(5) 1 calc GR . P A 2
C70A C 0.7147(13) 0.4047(7) 0.0399(4) 0.074(2) Uani 0.391(5) 1 d D U P A 2
H70D H 0.758795 0.375250 0.024878 0.110 Uiso 0.391(5) 1 calc GR . P A 2
H70E H 0.746247 0.449796 0.043499 0.110 Uiso 0.391(5) 1 calc GR . P A 2
H70F H 0.644856 0.408098 0.022396 0.110 Uiso 0.391(5) 1 calc GR . P A 2
C71A C 0.7995(15) 0.3250(8) 0.0999(6) 0.076(3) Uani 0.391(5) 1 d D U P A 2
H71D H 0.805588 0.315451 0.131298 0.113 Uiso 0.391(5) 1 calc GR . P A 2
H71E H 0.864334 0.346123 0.093731 0.113 Uiso 0.391(5) 1 calc GR . P A 2
H71F H 0.787526 0.282779 0.083358 0.113 Uiso 0.391(5) 1 calc GR . P A 2
C66A C 0.6213(11) 0.2363(8) 0.0190(4) 0.070(2) Uani 0.391(5) 1 d D U P A 2
H66D H 0.586695 0.270405 -0.001310 0.104 Uiso 0.391(5) 1 calc GR . P A 2
H66E H 0.609825 0.191391 0.005771 0.104 Uiso 0.391(5) 1 calc GR . P A 2
H66F H 0.696576 0.245734 0.024966 0.104 Uiso 0.391(5) 1 calc GR . P A 2
C65A C 0.5745(9) 0.2387(6) 0.0628(4) 0.068(2) Uani 0.391(5) 1 d D U P A 2
C68A C 0.6440(13) 0.1947(12) 0.0981(6) 0.076(3) Uani 0.391(5) 1 d D U P A 2
H68D H 0.717352 0.208540 0.100079 0.114 Uiso 0.391(5) 1 calc GR . P A 2
H68E H 0.637162 0.146923 0.089694 0.114 Uiso 0.391(5) 1 calc GR . P A 2
H68F H 0.620778 0.201000 0.126563 0.114 Uiso 0.391(5) 1 calc GR . P A 2
C67A C 0.4617(9) 0.2075(8) 0.0545(5) 0.069(3) Uani 0.391(5) 1 d D U P A 2
H67D H 0.428991 0.212554 0.080970 0.103 Uiso 0.391(5) 1 calc GR . P A 2
H67E H 0.466120 0.159451 0.047414 0.103 Uiso 0.391(5) 1 calc GR . P A 2
H67F H 0.419331 0.231076 0.030097 0.103 Uiso 0.391(5) 1 calc GR . P A 2

loop_
_atom_site_aniso_label
_atom_site_aniso_U_11
_atom_site_aniso_U_22
_atom_site_aniso_U_33
_atom_site_aniso_U_23
_atom_site_aniso_U_13
_atom_site_aniso_U_12
Cu1 0.0398(3) 0.0490(4) 0.0416(3) 0.0041(3) 0.0198(3) -0.0012(3)
Al1 0.0289(5) 0.0242(5) 0.0377(6) 0.0014(4) 0.0135(4) 0.0008(4)
P1 0.0469(6) 0.0826(9) 0.0421(6) 0.0100(6) 0.0234(5) 0.0019(6)
O1 0.0279(11) 0.0213(12) 0.0344(13) 0.0022(10) 0.0125(10) 0.0034(9)
N1 0.0232(13) 0.0253(15) 0.0446(18) 0.0017(13) 0.0119(12) 0.0008(11)
N2 0.0327(15) 0.0197(14) 0.0399(17) -0.0008(12) 0.0124(13) -0.0009(11)
N4 0.0341(16) 0.0303(16) 0.0420(18) 0.0039(14) 0.0143(14) 0.0028(13)
N3 0.0318(15) 0.0308(16) 0.0338(16) -0.0001(13) 0.0104(12) -0.0023(12)
C1 0.0279(16) 0.0204(16) 0.0322(18) 0.0031(13) 0.0068(13) 0.0002(13)
C15 0.0259(15) 0.0258(17) 0.0282(17) -0.0001(14) 0.0071(13) 0.0074(13)
C16 0.0286(16) 0.0291(18) 0.0325(19) 0.0004(14) 0.0083(14) 0.0044(14)
C6 0.0252(15) 0.0267(17) 0.0338(18) 0.0031(14) 0.0073(13) -0.0027(13)
C2 0.0246(16) 0.0244(17) 0.041(2) 0.0021(15) 0.0103(14) 0.0006(13)
C14 0.0236(15) 0.0352(19) 0.0306(18) -0.0022(15) 0.0085(13) 0.0032(14)
C17 0.041(2) 0.0257(18) 0.037(2) -0.0030(15) 0.0090(16) 0.0034(15)
C24 0.0315(18) 0.0280(19) 0.048(2) -0.0055(16) 0.0147(16) 0.0003(14)
C11 0.0215(16) 0.037(2) 0.038(2) 0.0019(16) 0.0081(14) -0.0031(14)
C48 0.0365(19) 0.0298(19) 0.039(2) 0.0067(16) 0.0194(16) 0.0024(15)
C3 0.0224(16) 0.032(2) 0.053(2) 0.0060(17) 0.0039(15) 0.0033(14)
C5 0.0278(17) 0.036(2) 0.041(2) 0.0103(17) 0.0073(15) -0.0061(15)
C18 0.0358(19) 0.043(2) 0.0312(19) -0.0039(16) 0.0078(15) 0.0112(16)
C25 0.0337(18) 0.0228(18) 0.053(2) -0.0005(16) 0.0145(17) 0.0012(14)
C55 0.042(2) 0.031(2) 0.034(2) 0.0015(16) 0.0125(16) -0.0021(16)
C29 0.038(2) 0.035(2) 0.058(3) -0.0076(19) 0.0099(19) 0.0014(17)
C19 0.0282(17) 0.042(2) 0.035(2) -0.0012(16) 0.0119(15) 0.0072(15)
C4 0.0352(19) 0.0288(19) 0.045(2) 0.0108(17) 0.0025(16) -0.0037(15)
C56 0.047(2) 0.0257(19) 0.050(2) -0.0017(17) 0.0056(18) 0.0032(16)
C49 0.035(2) 0.037(2) 0.050(2) 0.0065(18) 0.0166(17) 0.0016(16)
C36 0.0254(17) 0.0281(19) 0.060(3) 0.0049(17) 0.0187(16) 0.0021(14)
C30 0.044(2) 0.0242(18) 0.051(2) 0.0046(17) 0.0099(18) -0.0009(16)
C12 0.0281(18) 0.038(2) 0.051(2) 0.0003(18) 0.0031(16) -0.0013(15)
C13 0.0313(19) 0.050(3) 0.053(3) 0.002(2) 0.0195(18) -0.0026(17)
C60 0.041(2) 0.030(2) 0.049(2) 0.0014(17) 0.0067(17) 0.0022(16)
C58 0.045(2) 0.045(2) 0.043(2) 0.0009(19) 0.0001(18) -0.0100(19)
C59 0.041(2) 0.038(2) 0.054(3) 0.0037(19) 0.0045(19) -0.0020(17)
C37 0.035(2) 0.028(2) 0.073(3) 0.0006(19) 0.022(2) 0.0038(16)
C41 0.0233(17) 0.040(2) 0.071(3) 0.008(2) 0.0143(18) 0.0015(15)
C31 0.045(2) 0.048(3) 0.058(3) -0.006(2) 0.006(2) 0.007(2)
C33 0.062(3) 0.041(3) 0.061(3) -0.009(2) -0.006(2) -0.001(2)
C42 0.045(2) 0.037(2) 0.067(3) -0.014(2) 0.015(2) 0.0102(18)
C26 0.047(2) 0.0251(19) 0.064(3) 0.0002(19) 0.016(2) -0.0026(17)
C20 0.052(2) 0.048(2) 0.048(2) -0.0084(19) 0.0177(18) 0.0173(18)
C57 0.058(3) 0.033(2) 0.051(3) -0.0013(19) 0.005(2) -0.0091(19)
C45 0.0288(19) 0.053(3) 0.065(3) 0.003(2) 0.0046(19) 0.0040(18)
C28 0.038(2) 0.038(2) 0.074(3) -0.015(2) 0.004(2) -0.0024(18)
C27 0.042(2) 0.024(2) 0.093(4) -0.006(2) 0.016(2) -0.0068(17)
C38 0.038(2) 0.044(3) 0.096(4) -0.012(3) 0.025(2) 0.0056(19)
C32 0.059(3) 0.041(2) 0.053(3) 0.005(2) 0.014(2) 0.002(2)
C7 0.051(2) 0.036(2) 0.061(3) 0.020(2) -0.005(2) -0.0064(19)
C54 0.036(2) 0.045(3) 0.076(3) -0.007(2) 0.014(2) -0.0073(19)
C47 0.040(2) 0.056(3) 0.068(3) 0.006(2) 0.003(2) -0.001(2)
C52 0.032(2) 0.066(3) 0.100(5) 0.009(3) 0.013(2) -0.005(2)
C40 0.027(2) 0.048(3) 0.103(4) 0.000(3) 0.011(2) 0.0051(19)
C50 0.039(2) 0.059(3) 0.079(4) -0.010(3) 0.028(2) -0.002(2)
C39 0.028(2) 0.053(3) 0.141(6) -0.012(3) 0.024(3) 0.016(2)
C44 0.052(3) 0.058(3) 0.073(3) -0.018(3) 0.029(2) -0.012(2)
C51 0.037(2) 0.081(4) 0.091(4) -0.002(3) 0.032(3) 0.001(2)
C43 0.078(4) 0.048(3) 0.073(4) -0.008(3) 0.025(3) -0.008(3)
C202 0.083(4) 0.078(4) 0.070(4) -0.008(3) 0.017(3) 0.012(3)
C35 0.070(4) 0.087(4) 0.066(4) -0.011(3) -0.005(3) 0.022(3)
C53 0.033(2) 0.054(3) 0.122(5) -0.006(3) 0.017(3) -0.011(2)
C8 0.055(3) 0.058(3) 0.085(4) 0.035(3) 0.000(3) -0.003(2)
C64 0.041(4) 0.068(7) 0.064(6) 0.010(6) 0.004(4) 0.015(4)
C201 0.064(3) 0.116(6) 0.057(3) -0.031(4) 0.015(3) -0.017(4)
C62 0.076(7) 0.081(10) 0.044(5) -0.003(5) -0.002(5) -0.012(7)
C46 0.047(3) 0.103(5) 0.064(3) -0.004(3) 0.014(2) -0.020(3)
C203 0.096(5) 0.105(5) 0.046(3) 0.006(3) 0.000(3) 0.014(4)
C34 0.069(4) 0.113(5) 0.052(3) 0.002(3) 0.004(3) -0.002(4)
C200 0.071(4) 0.116(6) 0.062(4) 0.004(4) -0.012(3) -0.007(4)
C204 0.108(5) 0.084(5) 0.060(4) -0.015(3) -0.008(4) -0.015(4)
C10 0.058(4) 0.101(5) 0.209(10) 0.116(6) 0.010(5) -0.004(3)
C61 0.050(4) 0.057(5) 0.043(4) -0.005(4) 0.009(3) -0.006(4)
C67 0.101(7) 0.104(9) 0.072(6) 0.009(6) 0.031(6) 0.062(6)
C205 0.105(5) 0.079(5) 0.086(5) -0.002(4) -0.017(4) 0.003(4)
C22 0.055(4) 0.045(4) 0.062(4) -0.003(3) 0.017(3) 0.018(3)
C9 0.130(6) 0.031(3) 0.100(5) 0.011(3) -0.021(4) 0.001(3)
C68 0.050(5) 0.152(10) 0.071(6) 0.018(7) 0.022(5) 0.024(6)
C71 0.075(6) 0.077(6) 0.078(6) -0.004(5) 0.020(5) -0.028(5)
C21 0.073(4) 0.061(4) 0.074(5) -0.003(4) 0.039(4) 0.024(4)
C23 0.075(5) 0.075(5) 0.065(4) -0.036(4) -0.001(4) 0.028(4)
C70 0.065(5) 0.093(6) 0.058(5) 0.015(5) 0.017(4) -0.025(5)
C69 0.068(4) 0.079(5) 0.049(4) 0.006(4) 0.018(3) -0.030(4)
C72 0.086(6) 0.062(5) 0.057(5) 0.007(4) 0.017(4) -0.010(5)
C66 0.085(6) 0.126(8) 0.066(6) 0.006(6) 0.035(5) 0.037(6)
C65 0.071(5) 0.121(7) 0.059(4) 0.012(5) 0.031(4) 0.039(5)
C63 0.092(8) 0.060(6) 0.075(7) -0.014(5) 0.009(6) -0.015(5)
C22A 0.067(6) 0.049(6) 0.061(6) -0.014(5) 0.021(5) 0.019(5)
C23A 0.068(6) 0.056(6) 0.056(6) -0.015(5) 0.020(5) 0.019(5)
C21A 0.065(6) 0.055(6) 0.060(6) -0.012(5) 0.020(5) 0.018(5)
C63A 0.092(5) 0.060(4) 0.071(5) 0.004(4) 0.038(4) 0.000(4)
C61A 0.091(4) 0.057(4) 0.072(4) 0.002(3) 0.040(4) -0.002(3)
C64A 0.096(5) 0.061(5) 0.079(5) 0.004(4) 0.036(4) 0.000(4)
C62A 0.090(6) 0.058(5) 0.072(6) 0.004(5) 0.036(5) 0.002(5)
C69A 0.091(4) 0.060(4) 0.072(4) 0.002(3) 0.043(4) -0.007(3)
C72A 0.093(6) 0.065(5) 0.078(5) 0.000(5) 0.042(5) -0.015(5)
C70A 0.091(5) 0.064(4) 0.075(5) 0.002(4) 0.042(4) -0.011(4)
C71A 0.090(5) 0.068(5) 0.077(5) 0.001(4) 0.038(5) -0.009(4)
C66A 0.090(5) 0.059(4) 0.069(4) -0.002(4) 0.041(4) 0.000(4)
C65A 0.088(4) 0.056(4) 0.070(4) 0.003(3) 0.042(4) -0.002(3)
C68A 0.096(6) 0.064(5) 0.075(5) 0.004(5) 0.037(5) 0.006(5)
C67A 0.088(5) 0.052(5) 0.073(5) 0.003(4) 0.037(4) -0.003(4)

loop_
_atom_type_symbol
_atom_type_description
_atom_type_scat_dispersion_real
_atom_type_scat_dispersion_imag
_atom_type_scat_source
C C 0.0181 0.0091 'International Tables Vol C Tables 4.2.6.8 and 6.1.1.4'
H H 0.0000 0.0000 'International Tables Vol C Tables 4.2.6.8 and 6.1.1.4'
Al Al 0.2130 0.2455 'International Tables Vol C Tables 4.2.6.8 and 6.1.1.4'
Cu Cu -1.9646 0.5888 'International Tables Vol C Tables 4.2.6.8 and 6.1.1.4'
N N 0.0311 0.0180 'International Tables Vol C Tables 4.2.6.8 and 6.1.1.4'
O O 0.0492 0.0322 'International Tables Vol C Tables 4.2.6.8 and 6.1.1.4'
P P 0.2955 0.4335 'International Tables Vol C Tables 4.2.6.8 and 6.1.1.4'

loop_
_geom_angle_atom_site_label_1
_geom_angle_atom_site_label_2
_geom_angle_atom_site_label_3
_geom_angle
_geom_angle_site_symmetry_1
_geom_angle_site_symmetry_3
_geom_angle_publ_flag
C48 Cu1 P1 179.04(13) . . ?
O1 Al1 C48 129.32(13) . . ?
N1 Al1 O1 80.13(11) . . ?
N1 Al1 C48 113.93(14) . . ?
N2 Al1 O1 80.12(12) . . ?
N2 Al1 N1 126.87(15) . . ?
N2 Al1 C48 116.77(14) . . ?
N4 Al1 O1 163.92(14) . . ?
N4 Al1 N1 104.63(14) . . ?
N4 Al1 N2 107.73(14) . . ?
N4 Al1 N3 69.07(14) . . ?
N4 Al1 C48 34.65(14) . . ?
N3 Al1 O1 94.92(12) . . ?
N3 Al1 N1 114.57(14) . . ?
N3 Al1 N2 115.89(14) . . ?
N3 Al1 C48 34.42(13) . . ?
C61 P1 Cu1 110.1(2) . . ?
C61 P1 C69 105.8(4) . . ?
C69 P1 Cu1 105.6(3) . . ?
C65 P1 Cu1 111.2(2) . . ?
C65 P1 C61 115.7(4) . . ?
C65 P1 C69 107.7(4) . . ?
C61A P1 Cu1 109.7(3) . . ?
C61A P1 C65A 101.8(5) . . ?
C69A P1 Cu1 114.4(4) . . ?
C69A P1 C61A 116.7(5) . . ?
C69A P1 C65A 105.0(5) . . ?
C65A P1 Cu1 108.0(3) . . ?
C1 O1 Al1 114.99(19) . . ?
C1 O1 C15 112.8(3) . . ?
C15 O1 Al1 115.0(2) . . ?
C2 N1 Al1 115.9(2) . . ?
C2 N1 C36 113.7(3) . . ?
C36 N1 Al1 128.7(2) . . ?
C16 N2 Al1 116.3(2) . . ?
C16 N2 C24 115.6(3) . . ?
C24 N2 Al1 127.8(2) . . ?
C48 N4 Al1 91.3(2) . . ?
C48 N4 C49 122.6(3) . . ?
C49 N4 Al1 146.0(3) . . ?
C48 N3 Al1 91.1(2) . . ?
C48 N3 C55 121.9(3) . . ?
C55 N3 Al1 146.9(3) . . ?
O1 C1 C2 112.8(3) . . ?
C6 C1 O1 120.4(3) . . ?
C6 C1 C2 126.8(3) . . ?
O1 C15 C16 112.8(3) . . ?
C14 C15 O1 120.0(3) . . ?
C14 C15 C16 127.1(3) . . ?
N2 C16 C15 115.6(3) . . ?
N2 C16 C17 129.6(3) . . ?
C15 C16 C17 114.8(3) . . ?
C1 C6 C11 117.7(3) . . ?
C1 C6 C5 116.1(3) . . ?
C5 C6 C11 126.2(3) . . ?
N1 C2 C1 115.9(3) . . ?
N1 C2 C3 129.2(3) . . ?
C1 C2 C3 114.8(3) . . ?
C15 C14 C11 118.0(3) . . ?
C15 C14 C19 115.8(3) . . ?
C19 C14 C11 126.2(3) . . ?
C18 C17 C16 121.1(4) . . ?
C25 C24 N2 119.3(4) . . ?
C29 C24 N2 120.9(4) . . ?
C29 C24 C25 119.8(4) . . ?
C6 C11 C14 107.6(3) . . ?
C6 C11 C12 108.4(3) . . ?
C14 C11 C12 109.0(3) . . ?
C13 C11 C6 110.9(3) . . ?
C13 C11 C14 111.6(3) . . ?
C13 C11 C12 109.3(3) . . ?
Cu1 C48 Al1 178.5(2) . . ?
N4 C48 Cu1 124.5(3) . . ?
N4 C48 Al1 54.00(18) . . ?
N3 C48 Cu1 127.0(3) . . ?
N3 C48 Al1 54.53(19) . . ?
N3 C48 N4 108.5(3) . . ?
C4 C3 C2 121.1(3) . . ?
C4 C5 C6 120.7(3) . . ?
C17 C18 C19 120.5(3) . . ?
C17 C18 C20 119.2(4) . . ?
C19 C18 C20 120.3(4) . . ?
C24 C25 C30 121.7(3) . . ?
C26 C25 C24 119.2(4) . . ?
C26 C25 C30 119.0(4) . . ?
N3 C55 C56 113.1(3) . . ?
N3 C55 C60 111.4(3) . . ?
C60 C55 C56 109.3(3) . . ?
C24 C29 C33 122.6(4) . . ?
C28 C29 C24 118.6(4) . . ?
C28 C29 C33 118.8(4) . . ?
C18 C19 C14 120.3(3) . . ?
C3 C4 C7 117.9(4) . . ?
C5 C4 C3 120.3(3) . . ?
C5 C4 C7 121.8(4) . . ?
C57 C56 C55 112.6(4) . . ?
N4 C49 C54 110.4(3) . . ?
N4 C49 C50 112.8(4) . . ?
C54 C49 C50 109.6(4) . . ?
C37 C36 N1 119.7(4) . . ?
C37 C36 C41 120.4(4) . . ?
C41 C36 N1 119.8(4) . . ?
C25 C30 C31 110.5(4) . . ?
C25 C30 C32 113.5(4) . . ?
C32 C30 C31 110.8(4) . . ?
C55 C60 C59 112.9(3) . . ?
C59 C58 C57 111.3(4) . . ?
C58 C59 C60 111.5(4) . . ?
C36 C37 C42 121.8(3) . . ?
C38 C37 C36 119.3(5) . . ?
C38 C37 C42 118.8(4) . . ?
C36 C41 C45 122.3(3) . . ?
C40 C41 C36 118.1(5) . . ?
C40 C41 C45 119.5(4) . . ?
C35 C33 C29 112.2(5) . . ?
C34 C33 C29 112.8(4) . . ?
C34 C33 C35 108.7(5) . . ?
C37 C42 C44 112.2(4) . . ?
C37 C42 C43 111.9(4) . . ?
C43 C42 C44 110.4(4) . . ?
C27 C26 C25 120.8(4) . . ?
C18 C20 C22A 113.6(7) . . ?
C22 C20 C18 107.3(4) . . ?
C22 C20 C21 106.6(5) . . ?
C21 C20 C18 112.8(5) . . ?
C23 C20 C18 110.5(4) . . ?
C23 C20 C22 110.5(6) . . ?
C23 C20 C21 109.0(6) . . ?
C23A C20 C18 107.8(7) . . ?
C23A C20 C22A 109.1(11) . . ?
C21A C20 C18 111.3(7) . . ?
C21A C20 C22A 104.5(10) . . ?
C21A C20 C23A 110.5(10) . . ?
C56 C57 C58 111.5(4) . . ?
C41 C45 C47 113.7(4) . . ?
C46 C45 C41 111.9(4) . . ?
C46 C45 C47 109.8(4) . . ?
C27 C28 C29 121.8(5) . . ?
C26 C27 C28 119.8(4) . . ?
C39 C38 C37 120.8(5) . . ?
C8 C7 C4 109.4(4) . . ?
C8 C7 C9 105.9(5) . . ?
C10 C7 C4 112.3(4) . . ?
C10 C7 C8 109.0(5) . . ?
C10 C7 C9 111.7(6) . . ?
C9 C7 C4 108.4(4) . . ?
C49 C54 C53 112.1(4) . . ?
C51 C52 C53 111.8(5) . . ?
C39 C40 C41 121.5(5) . . ?
C51 C50 C49 112.3(4) . . ?
C40 C39 C38 119.8(4) . . ?
C52 C51 C50 111.7(4) . . ?
C203 C202 C201 120.7(7) . . ?
C52 C53 C54 111.6(4) . . ?
C200 C201 C202 118.5(6) . . ?
C202 C203 C204 120.3(6) . . ?
C201 C200 C205 120.9(7) . . ?
C205 C204 C203 118.5(6) . . ?
C64 C61 P1 108.9(6) . . ?
C62 C61 P1 116.9(7) . . ?
C62 C61 C64 108.4(6) . . ?
C62 C61 C63 108.7(5) . . ?
C63 C61 P1 106.0(6) . . ?
C63 C61 C64 107.5(5) . . ?
C200 C205 C204 121.1(8) . . ?
C71 C69 P1 109.0(7) . . ?
C70 C69 P1 113.9(7) . . ?
C70 C69 C71 110.8(8) . . ?
C72 C69 P1 110.6(6) . . ?
C72 C69 C71 103.1(9) . . ?
C72 C69 C70 108.8(8) . . ?
C67 C65 P1 105.3(6) . . ?
C67 C65 C68 107.1(6) . . ?
C68 C65 P1 111.9(7) . . ?
C66 C65 P1 113.8(6) . . ?
C66 C65 C67 108.9(6) . . ?
C66 C65 C68 109.6(6) . . ?
C63A C61A P1 116.6(14) . . ?
C63A C61A C64A 108.5(7) . . ?
C63A C61A C62A 109.1(7) . . ?
C64A C61A P1 104.9(10) . . ?
C62A C61A P1 108.9(14) . . ?
C62A C61A C64A 108.4(7) . . ?
C72A C69A P1 101.4(10) . . ?
C72A C69A C71A 107.9(7) . . ?
C70A C69A P1 114.5(9) . . ?
C70A C69A C72A 108.8(7) . . ?
C70A C69A C71A 108.8(7) . . ?
C71A C69A P1 114.9(10) . . ?
C66A C65A P1 113.5(8) . . ?
C66A C65A C68A 109.3(7) . . ?
C66A C65A C67A 108.7(7) . . ?
C68A C65A P1 105.5(11) . . ?
C68A C65A C67A 108.2(7) . . ?
C67A C65A P1 111.5(8) . . ?

loop_
_geom_bond_atom_site_label_1
_geom_bond_atom_site_label_2
_geom_bond_distance
_geom_bond_site_symmetry_2
_geom_bond_publ_flag
Cu1 P1 2.2163(13) . ?
Cu1 C48 1.952(4) . ?
Al1 O1 2.011(2) . ?
Al1 N1 1.935(3) . ?
Al1 N2 1.931(3) . ?
Al1 N4 1.908(3) . ?
Al1 N3 1.921(3) . ?
Al1 C48 2.358(4) . ?
P1 C61 1.848(7) . ?
P1 C69 2.054(9) . ?
P1 C65 1.833(8) . ?
P1 C61A 1.890(14) . ?
P1 C69A 1.821(12) . ?
P1 C65A 2.114(12) . ?
O1 C1 1.391(4) . ?
O1 C15 1.394(4) . ?
N1 C2 1.388(4) . ?
N1 C36 1.443(4) . ?
N2 C16 1.389(5) . ?
N2 C24 1.440(5) . ?
N4 C48 1.341(5) . ?
N4 C49 1.449(5) . ?
N3 C48 1.333(5) . ?
N3 C55 1.446(5) . ?
C1 C6 1.368(5) . ?
C1 C2 1.393(5) . ?
C15 C16 1.397(5) . ?
C15 C14 1.366(5) . ?
C16 C17 1.404(5) . ?
C6 C11 1.532(5) . ?
C6 C5 1.406(5) . ?
C2 C3 1.407(5) . ?
C14 C11 1.540(5) . ?
C14 C19 1.407(5) . ?
C17 C18 1.391(6) . ?
C24 C25 1.411(6) . ?
C24 C29 1.400(6) . ?
C11 C12 1.541(5) . ?
C11 C13 1.530(5) . ?
C3 C4 1.398(5) . ?
C5 C4 1.389(5) . ?
C18 C19 1.403(6) . ?
C18 C20 1.547(5) . ?
C25 C30 1.517(6) . ?
C25 C26 1.402(5) . ?
C55 C56 1.538(5) . ?
C55 C60 1.530(5) . ?
C29 C33 1.529(7) . ?
C29 C28 1.396(6) . ?
C4 C7 1.545(5) . ?
C56 C57 1.514(6) . ?
C49 C54 1.523(7) . ?
C49 C50 1.533(6) . ?
C36 C37 1.399(6) . ?
C36 C41 1.407(6) . ?
C30 C31 1.535(6) . ?
C30 C32 1.528(6) . ?
C60 C59 1.532(6) . ?
C58 C59 1.514(6) . ?
C58 C57 1.515(6) . ?
C37 C42 1.514(7) . ?
C37 C38 1.386(6) . ?
C41 C45 1.523(7) . ?
C41 C40 1.393(6) . ?
C33 C35 1.525(8) . ?
C33 C34 1.509(8) . ?
C42 C44 1.525(7) . ?
C42 C43 1.515(7) . ?
C26 C27 1.367(7) . ?
C20 C22 1.523(8) . ?
C20 C21 1.542(9) . ?
C20 C23 1.503(9) . ?
C20 C22A 1.583(19) . ?
C20 C23A 1.532(19) . ?
C20 C21A 1.530(19) . ?
C45 C47 1.531(6) . ?
C45 C46 1.515(7) . ?
C28 C27 1.378(7) . ?
C38 C39 1.378(8) . ?
C7 C8 1.523(7) . ?
C7 C10 1.490(8) . ?
C7 C9 1.543(9) . ?
C54 C53 1.532(6) . ?
C52 C51 1.499(8) . ?
C52 C53 1.511(8) . ?
C40 C39 1.377(8) . ?
C50 C51 1.525(6) . ?
C202 C201 1.387(9) . ?
C202 C203 1.349(9) . ?
C64 C61 1.545(7) . ?
C201 C200 1.350(10) . ?
C62 C61 1.536(7) . ?
C203 C204 1.378(10) . ?
C200 C205 1.356(10) . ?
C204 C205 1.362(9) . ?
C61 C63 1.537(6) . ?
C67 C65 1.541(7) . ?
C68 C65 1.544(7) . ?
C71 C69 1.522(15) . ?
C70 C69 1.516(11) . ?
C69 C72 1.510(14) . ?
C66 C65 1.532(7) . ?
C63A C61A 1.533(8) . ?
C61A C64A 1.542(8) . ?
C61A C62A 1.536(8) . ?
C69A C72A 1.537(8) . ?
C69A C70A 1.536(7) . ?
C69A C71A 1.537(8) . ?
C66A C65A 1.533(7) . ?
C65A C68A 1.535(8) . ?
C65A C67A 1.536(7) . ?

loop_
_publcif_info_exptl_table_extra_item
sin_theta_over_lambda_max

loop_
_publcif_info_exptl_table_header_item
?
